data_2022836
loop_
_publ_author_name
'Decato, Daniel'
'Jahnke, Michael'
'Berryman, Orion'

_publ_section_title
;
 Conformational polymorphism of 3-(azidomethyl)benzoic acid
;
_journal_coeditor_code EQ3010
_journal_issue 9
_journal_name_full 'Acta Crystallographica Section C Structural Chemistry'
_journal_paper_doi 10.1107/S2053229623006824
_journal_volume 79
_journal_year 2023
_chemical_formula_iupac 'C8 H7 N3 O2'
_chemical_formula_moiety 'C8 H7 N3 O2'
_chemical_formula_sum 'C8 H7 N3 O2'
_chemical_formula_weight 177.17
_chemical_name_systematic
;
3-(Azidomethyl)benzoic acid
;
_space_group_crystal_system triclinic
_space_group_IT_number 2
_space_group_name_Hall '-P 1'
_space_group_name_H-M_alt 'P -1'
_atom_sites_solution_hydrogens mixed
_atom_sites_solution_primary dual
_audit_creation_method
;FinalCif V117 by Daniel Kratzert, Freiburg 2023,
https://dkratzert.de/finalcif.html
;
_cell_angle_alpha 66.828(2)
_cell_angle_beta 82.168(3)
_cell_angle_gamma 82.245(2)
_cell_formula_units_Z 2
_cell_length_a 3.8029(2)
_cell_length_b 9.9199(5)
_cell_length_c 11.5709(6)
_cell_measurement_reflns_used 4919
_cell_measurement_temperature 100
_cell_measurement_theta_max 24.989
_cell_measurement_theta_min 3.468
_cell_volume 395.96(4)
_computing_cell_refinement
;
SAINT (Bruker, 2016)
;
_computing_data_collection
;
APEX4 (Bruker, 2021)
;
_computing_data_reduction
;
SAINT (Bruker, 2016)
;
_computing_molecular_graphics
;
OLEX2 (Dolomanov <i>et al.</i>,  2009)
;
_computing_publication_material
;
OLEX2 (Dolomanov <i>et al.</i>,  2009)
;
_computing_structure_refinement
;
SHELXL2018 (Sheldrick, 2015<i>b</i>)
;
_computing_structure_solution
;
SHELXT2018 (Sheldrick, 2015<i>a</i>)
;
_diffrn_ambient_temperature 100
_diffrn_detector 'Bruker Photon II'
_diffrn_detector_area_resol_mean 7.39
_diffrn_measured_fraction_theta_full 0.995
_diffrn_measured_fraction_theta_max 0.995
_diffrn_measurement_device 'Fixed Chi Three-Circle Diffractometer'
_diffrn_measurement_device_type 'Bruker D8 VENTURE DUO'
_diffrn_measurement_method '\w and \f scans'
_diffrn_measurement_specimen_support 'MiTeGen micromount'
_diffrn_radiation_monochromator 'TRIUMPH graphite'
_diffrn_radiation_probe x-ray
_diffrn_radiation_type MoK\a
_diffrn_radiation_wavelength 0.71073
_diffrn_reflns_av_R_equivalents 0.0386
_diffrn_reflns_av_unetI/netI 0.0215
_diffrn_reflns_limit_h_max 4
_diffrn_reflns_limit_h_min -4
_diffrn_reflns_limit_k_max 11
_diffrn_reflns_limit_k_min -11
_diffrn_reflns_limit_l_max 13
_diffrn_reflns_limit_l_min -13
_diffrn_reflns_number 10604
_diffrn_reflns_theta_full 25.078
_diffrn_reflns_theta_max 25.078
_diffrn_reflns_theta_min 2.330
_diffrn_source 'sealed tube'
_diffrn_source_current 30.0
_diffrn_source_power 1.35
_diffrn_source_voltage 45.0
_diffrn_standards_number 0
_exptl_absorpt_coefficient_mu 0.111
_exptl_absorpt_correction_T_max 0.7452
_exptl_absorpt_correction_T_min 0.6922
_exptl_absorpt_correction_type multi-scan
_exptl_absorpt_process_details
;
(SADABS; Krause <i>et al.</i>,  2015)
;
_exptl_crystal_colour colourless
_exptl_crystal_density_diffrn 1.486
_exptl_crystal_description plate
_exptl_crystal_F_000 184
_exptl_crystal_size_max 0.31
_exptl_crystal_size_mid 0.12
_exptl_crystal_size_min 0.01
_refine_diff_density_max 0.282
_refine_diff_density_min -0.221
_refine_ls_extinction_method none
_refine_ls_goodness_of_fit_ref 1.051
_refine_ls_hydrogen_treatment mixed
_refine_ls_matrix_type full
_refine_ls_number_parameters 122
_refine_ls_number_reflns 1405
_refine_ls_number_restraints 0
_refine_ls_restrained_S_all 1.051
_refine_ls_R_factor_all 0.0455
_refine_ls_R_factor_gt 0.0357
_refine_ls_shift/su_max 0.000
_refine_ls_shift/su_mean 0.000
_refine_ls_structure_factor_coef Fsqd
_refine_ls_weighting_details 'w=1/[\s^2^(Fo^2^)+(0.0480P)^2^+0.1860P] where P=(Fo^2^+2Fc^2^)/3'
_refine_ls_weighting_scheme calc
_refine_ls_wR_factor_gt 0.0898
_refine_ls_wR_factor_ref 0.0960
_reflns_number_gt 1196
_reflns_number_total 1405
_reflns_threshold_expression 'I > 2\s(I)'
_cod_data_source_file eq3010sup1.cif
_cod_data_source_block C
_cod_database_code 2022836
_shelx_space_group_comment
;
The symmetry employed for this shelxl refinement is uniquely defined
by the following loop, which should always be used as a source of
symmetry information in preference to the above space-group names.
They are only intended as comments.
;
_shelx_estimated_absorpt_t_min 0.966
_shelx_estimated_absorpt_t_max 0.999

loop_
_space_group_symop_operation_xyz
'x, y, z'
'-x, -y, -z'

loop_
_atom_site_type_symbol
_atom_site_label
_atom_site_fract_x
_atom_site_fract_y
_atom_site_fract_z
_atom_site_U_iso_or_equiv
_atom_site_adp_type
_atom_site_calc_flag
_atom_site_occupancy
_atom_site_disorder_assembly
_atom_site_disorder_group
O O1 0.0326(3) 0.83827(12) 0.49082(10) 0.0198(3) Uani d 1 . .
O O2 0.2904(3) 1.03789(12) 0.35458(11) 0.0227(3) Uani d 1 . .
H H2 0.186(6) 1.078(3) 0.410(2) 0.054(7) Uiso d 1 . .
N N1 0.3359(4) 0.40072(15) 0.21257(14) 0.0251(4) Uani d 1 . .
N N2 0.5625(4) 0.33494(15) 0.16159(13) 0.0221(3) Uani d 1 . .
N N3 0.7443(4) 0.27491(18) 0.10769(15) 0.0329(4) Uani d 1 . .
C C1 0.3888(4) 0.82269(17) 0.30991(14) 0.0161(3) Uani d 1 . .
C C2 0.3511(4) 0.67337(17) 0.34707(14) 0.0164(3) Uani d 1 . .
H H2A 0.223831 0.622462 0.425784 0.020 Uiso calc 1 . .
C C3 0.4970(4) 0.59800(17) 0.27054(14) 0.0169(3) Uani d 1 . .
C C4 0.6811(4) 0.67547(18) 0.15490(15) 0.0186(4) Uani d 1 . .
H H4 0.783049 0.625313 0.101590 0.022 Uiso calc 1 . .
C C5 0.7172(4) 0.82338(18) 0.11701(15) 0.0194(4) Uani d 1 . .
H H5 0.841506 0.874346 0.037700 0.023 Uiso calc 1 . .
C C6 0.5730(4) 0.89857(18) 0.19389(15) 0.0184(4) Uani d 1 . .
H H6 0.599376 1.000494 0.167874 0.022 Uiso calc 1 . .
C C7 0.2220(4) 0.89969(17) 0.39315(14) 0.0163(3) Uani d 1 . .
C C8 0.4606(4) 0.43609(17) 0.31271(15) 0.0199(4) Uani d 1 . .
H H8A 0.694016 0.380445 0.335739 0.024 Uiso calc 1 . .
H H8B 0.289201 0.404683 0.388834 0.024 Uiso calc 1 . .

loop_
_atom_site_aniso_label
_atom_site_aniso_U_11
_atom_site_aniso_U_22
_atom_site_aniso_U_33
_atom_site_aniso_U_12
_atom_site_aniso_U_13
_atom_site_aniso_U_23
O1 0.0233(6) 0.0168(6) 0.0193(6) -0.0012(4) 0.0030(5) -0.0088(5)
O2 0.0299(6) 0.0149(6) 0.0238(6) -0.0030(5) 0.0068(5) -0.0104(5)
N1 0.0233(7) 0.0237(8) 0.0357(8) 0.0019(6) -0.0050(6) -0.0198(7)
N2 0.0256(7) 0.0207(7) 0.0214(7) -0.0072(6) -0.0005(6) -0.0084(6)
N3 0.0339(9) 0.0411(10) 0.0325(8) -0.0096(7) 0.0085(7) -0.0250(8)
C1 0.0137(7) 0.0182(8) 0.0184(8) 0.0015(6) -0.0040(6) -0.0092(6)
C2 0.0122(7) 0.0207(8) 0.0169(8) 0.0006(6) -0.0011(6) -0.0085(6)
C3 0.0123(7) 0.0190(8) 0.0221(8) 0.0019(6) -0.0048(6) -0.0107(6)
C4 0.0144(7) 0.0246(9) 0.0204(8) 0.0013(6) -0.0012(6) -0.0136(7)
C5 0.0169(7) 0.0233(9) 0.0179(8) -0.0010(6) 0.0012(6) -0.0089(7)
C6 0.0170(7) 0.0182(8) 0.0204(8) 0.0002(6) -0.0028(6) -0.0081(7)
C7 0.0149(7) 0.0168(8) 0.0178(8) 0.0011(6) -0.0031(6) -0.0074(6)
C8 0.0187(8) 0.0209(9) 0.0220(8) -0.0020(6) 0.0011(6) -0.0111(7)

loop_
_atom_type_symbol
_atom_type_description
_atom_type_scat_dispersion_real
_atom_type_scat_dispersion_imag
_atom_type_scat_source
C C 0.0033 0.0016 'International Tables Vol C Tables 4.2.6.8 and 6.1.1.4'
H H 0.0000 0.0000 'International Tables Vol C Tables 4.2.6.8 and 6.1.1.4'
N N 0.0061 0.0033 'International Tables Vol C Tables 4.2.6.8 and 6.1.1.4'
O O 0.0106 0.0060 'International Tables Vol C Tables 4.2.6.8 and 6.1.1.4'

loop_
_geom_angle_atom_site_label_1
_geom_angle_atom_site_label_2
_geom_angle_atom_site_label_3
_geom_angle_site_symmetry_1
_geom_angle_site_symmetry_3
_geom_angle
_geom_angle_publ_flag
C7 O2 H2 . . 110.5(15) ?
N2 N1 C8 . . 115.34(13) ?
N3 N2 N1 . . 173.10(16) ?
C2 C1 C6 . . 119.94(14) ?
C2 C1 C7 . . 119.07(13) ?
C6 C1 C7 . . 120.97(13) ?
C1 C2 H2A . . 119.6 ?
C3 C2 C1 . . 120.81(14) ?
C3 C2 H2A . . 119.6 ?
C2 C3 C4 . . 118.53(14) ?
C2 C3 C8 . . 120.37(14) ?
C4 C3 C8 . . 121.10(14) ?
C3 C4 H4 . . 119.5 ?
C5 C4 C3 . . 121.01(14) ?
C5 C4 H4 . . 119.5 ?
C4 C5 H5 . . 119.8 ?
C4 C5 C6 . . 120.46(14) ?
C6 C5 H5 . . 119.8 ?
C1 C6 H6 . . 120.4 ?
C5 C6 C1 . . 119.25(15) ?
C5 C6 H6 . . 120.4 ?
O1 C7 O2 . . 122.90(14) ?
O1 C7 C1 . . 122.22(13) ?
O2 C7 C1 . . 114.88(13) ?
N1 C8 C3 . . 111.77(13) ?
N1 C8 H8A . . 109.3 ?
N1 C8 H8B . . 109.3 ?
C3 C8 H8A . . 109.3 ?
C3 C8 H8B . . 109.3 ?
H8A C8 H8B . . 107.9 ?

loop_
_geom_bond_atom_site_label_1
_geom_bond_atom_site_label_2
_geom_bond_site_symmetry_2
_geom_bond_distance
_geom_bond_publ_flag
O1 C7 . 1.2337(18) ?
O2 H2 . 0.90(3) ?
O2 C7 . 1.3151(19) ?
N1 N2 . 1.2364(19) ?
N1 C8 . 1.485(2) ?
N2 N3 . 1.1337(19) ?
C1 C2 . 1.392(2) ?
C1 C6 . 1.397(2) ?
C1 C7 . 1.482(2) ?
C2 H2A . 0.9500 ?
C2 C3 . 1.388(2) ?
C3 C4 . 1.397(2) ?
C3 C8 . 1.504(2) ?
C4 H4 . 0.9500 ?
C4 C5 . 1.377(2) ?
C5 H5 . 0.9500 ?
C5 C6 . 1.388(2) ?
C6 H6 . 0.9500 ?
C8 H8A . 0.9900 ?
C8 H8B . 0.9900 ?

loop_
_geom_hbond_atom_site_label_D
_geom_hbond_atom_site_label_H
_geom_hbond_atom_site_label_A
_geom_hbond_site_symmetry_A
_geom_hbond_distance_DH
_geom_hbond_distance_HA
_geom_hbond_distance_DA
_geom_hbond_angle_DHA
_geom_hbond_publ_flag
O2 H2 O1 2_576 0.90(3) 1.73(3) 2.6346(15) 176(2) yes

loop_
_geom_torsion_atom_site_label_1
_geom_torsion_atom_site_label_2
_geom_torsion_atom_site_label_3
_geom_torsion_atom_site_label_4
_geom_torsion_site_symmetry_1
_geom_torsion_site_symmetry_2
_geom_torsion_site_symmetry_3
_geom_torsion_site_symmetry_4
_geom_torsion
_geom_torsion_publ_flag
N2 N1 C8 C3 . . . . 108.18(15) ?
C1 C2 C3 C4 . . . . -0.4(2) ?
C1 C2 C3 C8 . . . . 178.84(13) ?
C2 C1 C6 C5 . . . . -0.1(2) ?
C2 C1 C7 O1 . . . . -4.4(2) ?
C2 C1 C7 O2 . . . . 175.81(13) ?
C2 C3 C4 C5 . . . . -0.2(2) ?
C2 C3 C8 N1 . . . . 131.44(14) ?
C3 C4 C5 C6 . . . . 0.6(2) ?
C4 C3 C8 N1 . . . . -49.36(18) ?
C4 C5 C6 C1 . . . . -0.4(2) ?
C6 C1 C2 C3 . . . . 0.5(2) ?
C6 C1 C7 O1 . . . . 173.70(14) ?
C6 C1 C7 O2 . . . . -6.1(2) ?
C7 C1 C2 C3 . . . . 178.66(13) ?
C7 C1 C6 C5 . . . . -178.22(13) ?
C8 C3 C4 C5 . . . . -179.37(14) ?

_cod_database_fobs_code 2022836
